data_2104006
loop_
_publ_author_name
'Blockhuys, Frank'
'Vande Velde, Christophe M. L.'
'Maes, Stefan T.'
'Peten, Carl'
'Geise, Herman J.'
'Van Alsenoy, Christian'
'Lenstra, Albert T. H.'

_publ_section_title
;
 Molecular and crystal properties of
 <i>E</i>-1,2-bis(3-methoxy-2-thienyl)ethene: static disorder in the
 crystal
;
_journal_issue 6
_journal_name_full 'Acta Crystallographica Section B'
_journal_page_first 770
_journal_page_last 778
_journal_paper_doi 10.1107/S0108768103021013
_journal_volume 59
_journal_year 2003
_chemical_formula_moiety 'C12 H12 O2 S2'
_chemical_formula_sum 'C12 H12 O2 S2'
_chemical_formula_weight 252.34
_chemical_melting_point 395.1(10)
_chemical_name_common BMTE
_chemical_name_systematic
;
E-1,2-bis(3-methoxy-2-thienyl)ethene
;
_space_group_IT_number 61
_symmetry_cell_setting orthorhombic
_symmetry_space_group_name_Hall '-P 2ac 2ab'
_symmetry_space_group_name_H-M 'P b c a'
_atom_sites_solution_hydrogens geom
_atom_sites_solution_primary direct
_atom_sites_solution_secondary difmap
_audit_creation_method SHELXL-97
_cell_angle_alpha 90.000(2)
_cell_angle_beta 90.000(2)
_cell_angle_gamma 90.000(2)
_cell_formula_units_Z 4
_cell_length_a 7.9350(10)
_cell_length_b 11.7120(10)
_cell_length_c 13.2180(10)
_cell_measurement_reflns_used 25
_cell_measurement_temperature 293(2)
_cell_measurement_theta_max 21
_cell_measurement_theta_min 11
_cell_volume 1228.4(2)
_computing_cell_refinement 'CAD4 Express (Enraf Nonius, 1994)'
_computing_data_collection 'CAD4 Express (Enraf Nonius, 1994)'
_computing_data_reduction 'XCAD4 (Harms & Wocadlo, 1995)'
_computing_molecular_graphics 'PLATON (Spek, 2003)'
_computing_structure_refinement 'SHELXL-97 (Sheldrick, 1997)'
_computing_structure_solution 'MolEN (Fair, 1990)'
_diffrn_ambient_temperature 293(2)
_diffrn_measured_fraction_theta_full 1.000
_diffrn_measured_fraction_theta_max 1.000
_diffrn_measurement_device_type 'Enraf-Nonius CAD4'
_diffrn_measurement_method 'non-profiled \w/2\q scans'
_diffrn_radiation_monochromator graphite
_diffrn_radiation_source 'fine-focus sealed tube'
_diffrn_radiation_type MoK\a
_diffrn_radiation_wavelength 0.71073
_diffrn_reflns_av_R_equivalents 0.0000
_diffrn_reflns_av_sigmaI/netI 0.0189
_diffrn_reflns_limit_h_max 11
_diffrn_reflns_limit_h_min 0
_diffrn_reflns_limit_k_max 16
_diffrn_reflns_limit_k_min 0
_diffrn_reflns_limit_l_max 18
_diffrn_reflns_limit_l_min 0
_diffrn_reflns_number 1788
_diffrn_reflns_theta_full 29.96
_diffrn_reflns_theta_max 29.96
_diffrn_reflns_theta_min 3.08
_diffrn_standards_interval_time 120
_diffrn_standards_number 3
_exptl_absorpt_coefficient_mu 0.415
_exptl_absorpt_correction_type none
_exptl_crystal_colour red-brown
_exptl_crystal_density_diffrn 1.364
_exptl_crystal_density_method 'not measured'
_exptl_crystal_description octahedral
_exptl_crystal_F_000 528
_exptl_crystal_size_max 0.3
_exptl_crystal_size_mid 0.3
_exptl_crystal_size_min 0.3
_refine_diff_density_max 0.191
_refine_diff_density_min -0.239
_refine_ls_extinction_method none
_refine_ls_goodness_of_fit_ref 1.022
_refine_ls_hydrogen_treatment mixed
_refine_ls_matrix_type full
_refine_ls_number_parameters 123
_refine_ls_number_reflns 1788
_refine_ls_number_restraints 19
_refine_ls_restrained_S_all 1.019
_refine_ls_R_factor_all 0.0861
_refine_ls_R_factor_gt 0.0454
_refine_ls_shift/su_max 0.000
_refine_ls_shift/su_mean 0.000
_refine_ls_structure_factor_coef Fsqd
_refine_ls_weighting_details 'calc w=1/[\s^2^(Fo^2^)+(0.0432P)^2^+0.3816P] where P=(Fo^2^+2Fc^2^)/3'
_refine_ls_weighting_scheme calc
_refine_ls_wR_factor_gt 0.0977
_refine_ls_wR_factor_ref 0.1152
_reflns_number_gt 1108
_reflns_number_total 1788
_reflns_threshold_expression >2sigma(I)
_cod_data_source_file bm5001.cif
_cod_data_source_block bith293dis
_cod_depositor_comments
;
The following automatic conversions were performed:

'_chemical_melting_point' value '121-123\%C' was changed to
'395.1(10)' - it was converted from degrees Celsius(C) to Kelvins(K),
the average value was taken and precision was estimated.

Automatic conversion script
Id: cif_fix_values 1646 2011-03-28 12:23:43Z adriana 
;
_cod_original_sg_symbol_H-M Pbca
_cod_database_code 2104006

loop_
_symmetry_equiv_pos_as_xyz
'x, y, z'
'-x+1/2, -y, z+1/2'
'-x, y+1/2, -z+1/2'
'x+1/2, -y+1/2, -z'
'-x, -y, -z'
'x-1/2, y, -z-1/2'
'x, -y-1/2, z-1/2'
'-x-1/2, y-1/2, z'

loop_
_atom_site_label
_atom_site_fract_x
_atom_site_fract_y
_atom_site_fract_z
_atom_site_U_iso_or_equiv
_atom_site_adp_type
_atom_site_calc_flag
_atom_site_refinement_flags
_atom_site_occupancy
_atom_site_disorder_assembly
_atom_site_disorder_group
_atom_site_type_symbol
S1 0.66915(13) 0.21528(10) 0.44483(6) 0.0744(3) Uani d PD 0.964(4) A 1 S
C5 0.7277(4) 0.2668(2) 0.3288(2) 0.0729(9) Uani d PD 0.964(4) A 1 C
C4 0.6905(5) 0.1948(2) 0.25376(19) 0.0624(7) Uani d PD 0.964(4) A 1 C
C3 0.6112(3) 0.09403(17) 0.28967(16) 0.0513(5) Uani d PD 0.964(4) A 1 C
C2 0.5892(3) 0.09143(16) 0.39253(16) 0.0492(5) Uani d PD 0.964(4) A 1 C
C6 0.5110(3) 0.00169(16) 0.45004(16) 0.0516(5) Uani d PD 0.964(4) . 1 C
O8 0.5586(3) 0.00360(14) 0.23436(15) 0.0753(5) Uani d PD 0.964(4) A 1 O
C9 0.5603(4) 0.0149(3) 0.1278(2) 0.0768(8) Uani d PD 0.964(4) A 1 C
H1C5 0.782(3) 0.335(2) 0.3226(18) 0.090(8) Uiso d P 0.964(4) A 1 H
H1C4 0.711(3) 0.2089(18) 0.1865(17) 0.068(6) Uiso d P 0.964(4) A 1 H
H1C6 0.473(3) -0.0590(18) 0.4107(16) 0.066(6) Uiso d P 0.964(4) A 1 H
H1C9 0.662(3) 0.035(2) 0.105(2) 0.097(9) Uiso d P 0.964(4) A 1 H
H2C9 0.471(4) 0.080(3) 0.110(3) 0.130(11) Uiso d P 0.964(4) A 1 H
H3C9 0.517(4) -0.056(2) 0.102(2) 0.107(10) Uiso d P 0.964(4) A 1 H
S21 0.700(4) 0.250(2) 0.4477(19) 0.0744(3) Uani d PD 0.036(4) A 2 S
C25 0.777(12) 0.254(6) 0.326(3) 0.0729(9) Uani d PD 0.036(4) A 2 C
H25 0.8617 0.3028 0.3046 0.087 Uiso calc PR 0.036(4) A 2 H
C24 0.701(16) 0.178(7) 0.267(3) 0.0624(7) Uani d PD 0.036(4) A 2 C
H24 0.7025 0.1796 0.1964 0.075 Uiso calc PR 0.036(4) A 2 H
C23 0.615(9) 0.092(4) 0.325(3) 0.0513(5) Uani d PD 0.036(4) A 2 C
C22 0.594(7) 0.124(3) 0.424(2) 0.0492(5) Uani d PD 0.036(4) A 2 C
C26 0.545(3) 0.045(4) 0.504(3) 0.0516(5) Uani d PD 0.036(4) . 2 C
H26 0.5834 0.0633 0.5684 0.062 Uiso calc PR 0.036(4) A 2 H
O28 0.536(7) 0.004(4) 0.278(3) 0.0753(5) Uani d PD 0.036(4) A 2 O
C29 0.555(11) -0.005(7) 0.173(4) 0.0768(8) Uani d PD 0.036(4) A 2 C
H29A 0.5063 -0.0760 0.1505 0.115 Uiso calc PR 0.036(4) A 2 H
H29B 0.6725 -0.0039 0.1561 0.115 Uiso calc PR 0.036(4) A 2 H
H29C 0.4987 0.0572 0.1403 0.115 Uiso calc PR 0.036(4) A 2 H

loop_
_atom_site_aniso_label
_atom_site_aniso_U_11
_atom_site_aniso_U_22
_atom_site_aniso_U_33
_atom_site_aniso_U_12
_atom_site_aniso_U_13
_atom_site_aniso_U_23
S1 0.0983(6) 0.0573(4) 0.0677(3) -0.0109(4) 0.0089(3) -0.0087(3)
C5 0.082(2) 0.0544(14) 0.0817(14) -0.0098(14) 0.0082(14) 0.0074(11)
C4 0.0662(14) 0.0586(14) 0.0624(12) 0.0022(14) 0.0055(12) 0.0172(11)
C3 0.0539(10) 0.0482(9) 0.0517(10) 0.0052(8) -0.0021(11) 0.0066(9)
C2 0.0502(10) 0.0449(10) 0.0525(12) 0.0063(9) 0.0020(9) 0.0028(8)
C6 0.0526(10) 0.0475(10) 0.0548(10) 0.0039(8) 0.0010(9) 0.0019(9)
O8 0.1133(14) 0.0636(8) 0.0492(10) -0.0169(9) -0.0077(10) 0.0043(7)
C9 0.0870(18) 0.093(2) 0.0508(12) -0.0103(17) 0.0069(14) -0.0052(13)
S21 0.0983(6) 0.0573(4) 0.0677(3) -0.0109(4) 0.0089(3) -0.0087(3)
C25 0.082(2) 0.0544(14) 0.0817(14) -0.0098(14) 0.0082(14) 0.0074(11)
C24 0.0662(14) 0.0586(14) 0.0624(12) 0.0022(14) 0.0055(12) 0.0172(11)
C23 0.0539(10) 0.0482(9) 0.0517(10) 0.0052(8) -0.0021(11) 0.0066(9)
C22 0.0502(10) 0.0449(10) 0.0525(12) 0.0063(9) 0.0020(9) 0.0028(8)
C26 0.0526(10) 0.0475(10) 0.0548(10) 0.0039(8) 0.0010(9) 0.0019(9)
O28 0.1133(14) 0.0636(8) 0.0492(10) -0.0169(9) -0.0077(10) 0.0043(7)
C29 0.0870(18) 0.093(2) 0.0508(12) -0.0103(17) 0.0069(14) -0.0052(13)

loop_
_atom_type_symbol
_atom_type_description
_atom_type_scat_dispersion_real
_atom_type_scat_dispersion_imag
_atom_type_scat_source
C C 0.0033 0.0016 'International Tables Vol C Tables 4.2.6.8 and 6.1.1.4'
H H 0.0000 0.0000 'International Tables Vol C Tables 4.2.6.8 and 6.1.1.4'
O O 0.0106 0.0060 'International Tables Vol C Tables 4.2.6.8 and 6.1.1.4'
S S 0.1246 0.1234 'International Tables Vol C Tables 4.2.6.8 and 6.1.1.4'

loop_
_geom_angle_atom_site_label_1
_geom_angle_atom_site_label_2
_geom_angle_atom_site_label_3
_geom_angle_site_symmetry_1
_geom_angle
C5 S1 C2 . 92.13(11)
C4 C5 S1 . 112.48(19)
C5 C4 C3 . 112.0(2)
O8 C3 C2 . 118.61(17)
O8 C3 C4 . 127.39(19)
C2 C3 C4 . 114.00(19)
C3 C2 C6 . 126.55(19)
C3 C2 S1 . 109.34(14)
C6 C2 S1 . 124.10(16)
C6 C6 C2 5_656 127.0(2)
C3 O8 C9 . 117.48(18)
C22 S21 C25 . 91.1(13)
C24 C25 S21 . 112(2)
C25 C24 C23 . 111(2)
C22 C23 O28 . 126(3)
C22 C23 C24 . 113(2)
O28 C23 C24 . 120(2)
C23 C22 C26 . 124(3)
C23 C22 S21 . 110.4(15)
C26 C22 S21 . 122(2)
C26 C26 C22 5_656 128(3)
C23 O28 C29 . 118(3)

loop_
_geom_bond_atom_site_label_1
_geom_bond_atom_site_label_2
_geom_bond_site_symmetry_2
_geom_bond_distance
S1 C5 . 1.713(3)
S1 C2 . 1.7276(19)
C5 C4 . 1.335(3)
C4 C3 . 1.419(3)
C3 O8 . 1.353(2)
C3 C2 . 1.371(3)
C2 C6 . 1.438(3)
C6 C6 5_656 1.333(4)
O8 C9 . 1.414(3)
S21 C22 . 1.733(18)
S21 C25 . 1.716(19)
C25 C24 . 1.33(2)
C24 C23 . 1.434(19)
C23 C22 . 1.360(18)
C23 O28 . 1.358(18)
C22 C26 . 1.456(18)
C26 C26 5_656 1.29(6)
O28 C29 . 1.40(2)
